data_4501979
loop_
_publ_author_name
'Vasylyeva, Vera'
'Merz, Klaus'

_publ_section_title
;
 Fluorobenzonitriles: Influence of the Substitution Pattern on Melting and
 Crystallization Properties
;
_journal_issue 10
_journal_name_full 'Crystal Growth &amp; Design'
_journal_page_first 4250
_journal_paper_doi 10.1021/cg100794s
_journal_volume 10
_journal_year 2010
_chemical_formula_sum 'C7 H4 F N'
_chemical_formula_weight 121.11
_chemical_name_systematic
; 
 ? 
;
_space_group_IT_number 61
_symmetry_cell_setting orthorhombic
_symmetry_space_group_name_Hall '-P 2ac 2ab'
_symmetry_space_group_name_H-M 'P b c a'
_atom_sites_solution_hydrogens geom
_atom_sites_solution_primary direct
_atom_sites_solution_secondary difmap
_audit_creation_method SHELXL-97
_cell_angle_alpha 90.00
_cell_angle_beta 90.00
_cell_angle_gamma 90.00
_cell_formula_units_Z 8
_cell_length_a 11.094(7)
_cell_length_b 7.803(3)
_cell_length_c 14.174(9)
_cell_measurement_temperature 213(2)
_cell_volume 1227.0(12)
_computing_structure_refinement 'SHELXL-97 (Sheldrick, 1997)'
_computing_structure_solution 'SHELXS-97 (Sheldrick, 1990)'
_diffrn_ambient_temperature 213(2)
_diffrn_measured_fraction_theta_full 0.861
_diffrn_measured_fraction_theta_max 0.861
_diffrn_radiation_monochromator graphite
_diffrn_radiation_source 'fine-focus sealed tube'
_diffrn_radiation_type MoK\a
_diffrn_radiation_wavelength 0.71073
_diffrn_reflns_av_R_equivalents 0.0000
_diffrn_reflns_av_sigmaI/netI 0.0974
_diffrn_reflns_limit_h_max 13
_diffrn_reflns_limit_h_min 0
_diffrn_reflns_limit_k_max 6
_diffrn_reflns_limit_k_min 0
_diffrn_reflns_limit_l_max 0
_diffrn_reflns_limit_l_min -16
_diffrn_reflns_number 928
_diffrn_reflns_theta_full 24.99
_diffrn_reflns_theta_max 24.99
_diffrn_reflns_theta_min 3.41
_exptl_absorpt_coefficient_mu 0.100
_exptl_absorpt_correction_T_max 0.9802
_exptl_absorpt_correction_T_min 0.9705
_exptl_absorpt_correction_type empirical
_exptl_crystal_density_diffrn 1.311
_exptl_crystal_density_method 'not measured'
_exptl_crystal_F_000 496
_exptl_crystal_size_max 0.30
_exptl_crystal_size_mid 0.30
_exptl_crystal_size_min 0.20
_refine_diff_density_max 0.249
_refine_diff_density_min -0.169
_refine_diff_density_rms 0.063
_refine_ls_extinction_coef 0.021(8)
_refine_ls_extinction_expression Fc^*^=kFc[1+0.001xFc^2^\l^3^/sin(2\q)]^-1/4^
_refine_ls_extinction_method SHELXL
_refine_ls_goodness_of_fit_ref 1.042
_refine_ls_hydrogen_treatment constr
_refine_ls_matrix_type full
_refine_ls_number_parameters 83
_refine_ls_number_reflns 928
_refine_ls_number_restraints 0
_refine_ls_restrained_S_all 1.042
_refine_ls_R_factor_all 0.1116
_refine_ls_R_factor_gt 0.0699
_refine_ls_shift/su_max 0.000
_refine_ls_shift/su_mean 0.000
_refine_ls_structure_factor_coef Fsqd
_refine_ls_weighting_details 'calc w=1/[\s^2^(Fo^2^)+(0.0918P)^2^+0.0000P] where P=(Fo^2^+2Fc^2^)/3'
_refine_ls_weighting_scheme calc
_refine_ls_wR_factor_gt 0.1657
_refine_ls_wR_factor_ref 0.1895
_reflns_number_gt 544
_reflns_number_total 928
_reflns_threshold_expression >2sigma(I)
_cod_data_source_file cg100794s_si_002.cif
_cod_data_source_block ortho
_cod_original_cell_volume 1227.1(12)
_cod_original_sg_symbol_H-M Pbca
_cod_database_code 4501979

loop_
_symmetry_equiv_pos_as_xyz
'x, y, z'
'-x+1/2, -y, z+1/2'
'-x, y+1/2, -z+1/2'
'x+1/2, -y+1/2, -z'
'-x, -y, -z'
'x-1/2, y, -z-1/2'
'x, -y-1/2, z-1/2'
'-x-1/2, y-1/2, z'

loop_
_atom_site_label
_atom_site_type_symbol
_atom_site_fract_x
_atom_site_fract_y
_atom_site_fract_z
_atom_site_U_iso_or_equiv
_atom_site_adp_type
_atom_site_occupancy
_atom_site_symmetry_multiplicity
_atom_site_calc_flag
_atom_site_refinement_flags
C1 C 0.3580(3) 0.1572(4) 0.4218(2) 0.0451(10) Uani 1 1 d .
F1 F 0.51086(19) 0.2749(3) 0.51576(13) 0.0724(9) Uani 1 1 d .
C2 C 0.4585(3) 0.2597(5) 0.4295(2) 0.0469(10) Uani 1 1 d .
C4 C 0.4499(4) 0.3311(5) 0.2673(2) 0.0586(12) Uani 1 1 d .
H4A H 0.4813 0.3897 0.2149 0.070 Uiso 1 1 calc R
C6 C 0.3036(4) 0.1431(5) 0.3331(3) 0.0579(12) Uani 1 1 d .
H6A H 0.2353 0.0730 0.3257 0.069 Uiso 1 1 calc R
C7 C 0.3134(4) 0.0635(6) 0.5024(3) 0.0556(12) Uani 1 1 d .
C3 C 0.5058(3) 0.3467(5) 0.3543(2) 0.0563(12) Uani 1 1 d .
H3A H 0.5747 0.4156 0.3615 0.068 Uiso 1 1 calc R
N1 N 0.2798(3) -0.0129(5) 0.5658(3) 0.0774(13) Uani 1 1 d .
C5 C 0.3484(4) 0.2304(5) 0.2569(2) 0.0592(12) Uani 1 1 d .
H5A H 0.3104 0.2216 0.1978 0.071 Uiso 1 1 calc R

loop_
_atom_site_aniso_label
_atom_site_aniso_U_11
_atom_site_aniso_U_22
_atom_site_aniso_U_33
_atom_site_aniso_U_23
_atom_site_aniso_U_13
_atom_site_aniso_U_12
C1 0.047(2) 0.041(3) 0.047(2) -0.0087(16) 0.0064(16) 0.0035(17)
F1 0.0735(16) 0.096(2) 0.0478(14) -0.0055(11) -0.0126(10) -0.0072(13)
C2 0.049(2) 0.054(3) 0.0381(18) -0.0085(16) -0.0046(15) 0.0045(18)
C4 0.065(3) 0.064(3) 0.047(2) -0.0018(18) 0.0031(19) 0.001(2)
C6 0.062(3) 0.047(3) 0.064(3) -0.012(2) -0.0083(19) -0.0063(19)
C7 0.058(2) 0.048(3) 0.061(2) -0.005(2) 0.0086(19) 0.004(2)
C3 0.050(2) 0.063(3) 0.056(2) -0.0008(18) 0.0024(18) -0.0103(17)
N1 0.083(3) 0.073(3) 0.076(2) 0.012(2) 0.0242(19) 0.004(2)
C5 0.075(3) 0.057(3) 0.045(2) -0.0119(19) -0.0160(18) 0.004(2)

loop_
_atom_type_symbol
_atom_type_description
_atom_type_scat_dispersion_real
_atom_type_scat_dispersion_imag
_atom_type_scat_source
C C 0.0033 0.0016 'International Tables Vol C Tables 4.2.6.8 and 6.1.1.4'
H H 0.0000 0.0000 'International Tables Vol C Tables 4.2.6.8 and 6.1.1.4'
N N 0.0061 0.0033 'International Tables Vol C Tables 4.2.6.8 and 6.1.1.4'
F F 0.0171 0.0103 'International Tables Vol C Tables 4.2.6.8 and 6.1.1.4'

loop_
_geom_angle_atom_site_label_1
_geom_angle_atom_site_label_2
_geom_angle_atom_site_label_3
_geom_angle
C2 C1 C6 117.8(3)
C2 C1 C7 120.6(3)
C6 C1 C7 121.5(3)
F1 C2 C3 119.6(3)
F1 C2 C1 117.9(3)
C3 C2 C1 122.5(3)
C5 C4 C3 120.7(4)
C5 C6 C1 120.8(4)
N1 C7 C1 178.7(4)
C2 C3 C4 118.5(4)
C6 C5 C4 119.6(3)

loop_
_geom_bond_atom_site_label_1
_geom_bond_atom_site_label_2
_geom_bond_distance
C1 C2 1.377(5)
C1 C6 1.399(5)
C1 C7 1.445(5)
F1 C2 1.359(4)
C2 C3 1.368(5)
C4 C5 1.380(6)
C4 C3 1.385(5)
C6 C5 1.371(5)
C7 N1 1.141(5)

loop_
_cod_related_entry_id
_cod_related_entry_database
_cod_related_entry_code
1 ChemSpider 61172
